data_4500885
loop_
_publ_author_name
'Ghosh, Totan'
'Chattopadhyay, Tanmay'
'Das, Sudhanshu'
'Mondal, Sandip'
'Suresh, Eringathodi'
'Zangrando, Ennio'
'Das, Debasis'

_publ_section_title
;
 Thiocyanate and Dicyanamide Anion Controlled Nuclearity in Mn, Co, Ni,
 Cu, and Zn Metal Complexes with Hemilabile Ligand 2-Benzoylpyridine
;
_journal_issue 7
_journal_name_full 'Crystal Growth &amp; Design'
_journal_page_first 3198
_journal_paper_doi 10.1021/cg2004485
_journal_volume 11
_journal_year 2011
_chemical_formula_sum 'C16 H9 N7 O Zn'
_chemical_formula_weight 380.67
_chemical_name_systematic
; 
 ? 
;
_space_group_IT_number 19
_symmetry_cell_setting orthorhombic
_symmetry_space_group_name_Hall 'P 2ac 2ab'
_symmetry_space_group_name_H-M 'P 21 21 21'
_atom_sites_solution_hydrogens geom
_atom_sites_solution_primary direct
_atom_sites_solution_secondary difmap
_audit_creation_method SHELXL-97
_cell_angle_alpha 90.00
_cell_angle_beta 90.00
_cell_angle_gamma 90.00
_cell_formula_units_Z 4
_cell_length_a 8.4574(11)
_cell_length_b 12.7306(17)
_cell_length_c 15.689(2)
_cell_measurement_reflns_used 4747
_cell_measurement_temperature 293(2)
_cell_measurement_theta_max 26.53
_cell_measurement_theta_min 2.60
_cell_volume 1689.2(4)
_computing_cell_refinement 'BRUKER SMART'
_computing_data_collection 'BRUKER SMART'
_computing_data_reduction 'BRUKER SAINT'
_computing_molecular_graphics 'Ortep3 for Windows (Farrugia,1997)'
_computing_publication_material 'Wingx 1.80.05 (Farrugia, 1999)'
_computing_structure_refinement 'SHELX97 (Sheldrick, 2008)'
_computing_structure_solution 'SHELX97 (Sheldrick, 2008)'
_diffrn_ambient_temperature 293(2)
_diffrn_measured_fraction_theta_full 0.964
_diffrn_measured_fraction_theta_max 0.964
_diffrn_measurement_device_type 'BRUKER SMART APEX CCD DIFFRACTOMETER'
_diffrn_measurement_method 'OMEGA-PHI SCAN'
_diffrn_radiation_monochromator graphite
_diffrn_radiation_source 'fine-focus sealed tube'
_diffrn_radiation_type MoK\a
_diffrn_radiation_wavelength 0.71073
_diffrn_reflns_av_R_equivalents 0.0258
_diffrn_reflns_av_sigmaI/netI 0.0356
_diffrn_reflns_limit_h_max 11
_diffrn_reflns_limit_h_min -10
_diffrn_reflns_limit_k_max 11
_diffrn_reflns_limit_k_min -16
_diffrn_reflns_limit_l_max 20
_diffrn_reflns_limit_l_min -20
_diffrn_reflns_number 10168
_diffrn_reflns_theta_full 28.22
_diffrn_reflns_theta_max 28.22
_diffrn_reflns_theta_min 2.06
_exptl_absorpt_coefficient_mu 1.473
_exptl_absorpt_correction_T_max 0.7572
_exptl_absorpt_correction_T_min 0.5091
_exptl_absorpt_correction_type multi-scan
_exptl_absorpt_process_details 'BRUKER SADABS'
_exptl_crystal_colour colorless
_exptl_crystal_density_diffrn 1.497
_exptl_crystal_density_method 'not measured'
_exptl_crystal_description block
_exptl_crystal_F_000 768
_exptl_crystal_size_max 0.53
_exptl_crystal_size_mid 0.22
_exptl_crystal_size_min 0.20
_refine_diff_density_max 0.292
_refine_diff_density_min -0.224
_refine_diff_density_rms 0.044
_refine_ls_abs_structure_details 'Flack H D (1983), Acta Cryst. A39, 876-881'
_refine_ls_abs_structure_Flack 0.003(11)
_refine_ls_extinction_method none
_refine_ls_goodness_of_fit_ref 1.054
_refine_ls_hydrogen_treatment constr
_refine_ls_matrix_type full
_refine_ls_number_parameters 226
_refine_ls_number_reflns 3911
_refine_ls_number_restraints 0
_refine_ls_restrained_S_all 1.054
_refine_ls_R_factor_all 0.0323
_refine_ls_R_factor_gt 0.0288
_refine_ls_shift/su_max 0.000
_refine_ls_shift/su_mean 0.000
_refine_ls_structure_factor_coef Fsqd
_refine_ls_weighting_details 'calc w=1/[\s^2^(Fo^2^)+(0.0399P)^2^+0.0000P] where P=(Fo^2^+2Fc^2^)/3'
_refine_ls_weighting_scheme calc
_refine_ls_wR_factor_gt 0.0721
_refine_ls_wR_factor_ref 0.0735
_reflns_number_gt 3605
_reflns_number_total 3911
_reflns_threshold_expression >2sigma(I)
_cod_data_source_file cg2004485_si_012.cif
_cod_data_source_block 8
_cod_depositor_comments
;
The following automatic conversions were performed:

'_symmetry_cell_setting' value 'Orthorhombic' changed to
'orthorhombic' according to
/home/saulius/struct/CIF-dictionaries/cif_core.dic dictionary named
'cif_core.dic' version 2.4.1 from
2010-06-29.

'_exptl_absorpt_correction_type' value 'MULTI-SCAN'
changed to 'multi-scan' according to
/home/saulius/struct/CIF-dictionaries/cif_core.dic dictionary named
'cif_core.dic' version 2.4.1 from 2010-06-29.

Automatic conversion script
Id: cif_fix_values 1715 2011-07-08 13:25:40Z adriana 
;
_cod_database_code 4500885

loop_
_symmetry_equiv_pos_as_xyz
'x, y, z'
'-x+1/2, -y, z+1/2'
'-x, y+1/2, -z+1/2'
'x+1/2, -y+1/2, -z'

loop_
_atom_site_label
_atom_site_type_symbol
_atom_site_fract_x
_atom_site_fract_y
_atom_site_fract_z
_atom_site_U_iso_or_equiv
_atom_site_adp_type
_atom_site_occupancy
_atom_site_calc_flag
_atom_site_refinement_flags
Zn Zn 0.19886(3) 0.411159(19) 0.802184(15) 0.03732(8) Uani 1 d .
N1 N -0.0288(2) 0.35750(14) 0.83951(12) 0.0365(4) Uani 1 d .
N2 N 0.2706(3) 0.3961(2) 0.93737(14) 0.0620(6) Uani 1 d .
N3 N 0.4468(3) 0.4564(2) 1.04918(15) 0.0641(7) Uani 1 d .
N4 N 0.3843(3) 0.5487(2) 1.18064(14) 0.0597(6) Uani 1 d .
N5 N 0.3962(3) 0.50352(16) 0.78746(15) 0.0539(6) Uani 1 d .
N6 N 0.6498(3) 0.5920(2) 0.7804(3) 0.0995(12) Uani 1 d .
N7 N 0.7144(3) 0.76683(17) 0.73091(15) 0.0546(5) Uani 1 d .
O1 O 0.0632(2) 0.55605(14) 0.85618(13) 0.0566(5) Uani 1 d .
C1 C -0.0906(3) 0.26500(18) 0.81659(15) 0.0437(5) Uani 1 d .
H1 H -0.0296 0.2194 0.7839 0.052 Uiso 1 calc R
C2 C -0.2420(3) 0.2346(2) 0.83972(18) 0.0512(6) Uani 1 d .
H2 H -0.2822 0.1701 0.8223 0.061 Uiso 1 calc R
C3 C -0.3308(3) 0.3006(2) 0.8882(2) 0.0576(7) Uani 1 d .
H3 H -0.4327 0.2817 0.9044 0.069 Uiso 1 calc R
C4 C -0.2680(3) 0.3963(2) 0.91334(18) 0.0511(6) Uani 1 d .
H4 H -0.3266 0.4425 0.9467 0.061 Uiso 1 calc R
C5 C -0.1166(3) 0.42146(19) 0.88779(14) 0.0390(5) Uani 1 d .
C6 C -0.0432(3) 0.52729(18) 0.90350(16) 0.0422(5) Uani 1 d .
C7 C -0.0997(3) 0.5957(2) 0.97389(15) 0.0457(5) Uani 1 d .
C8 C -0.1011(5) 0.7029(2) 0.96224(18) 0.0653(8) Uani 1 d .
H8 H -0.0695 0.7312 0.9103 0.078 Uiso 1 calc R
C9 C -0.1485(6) 0.7682(2) 1.0267(2) 0.0854(13) Uani 1 d .
H9 H -0.1528 0.8403 1.0178 0.103 Uiso 1 calc R
C10 C -0.1900(5) 0.7271(3) 1.1046(2) 0.0754(9) Uani 1 d .
H10 H -0.2201 0.7718 1.1486 0.090 Uiso 1 calc R
C11 C -0.1873(5) 0.6214(3) 1.11769(19) 0.0699(8) Uani 1 d .
H11 H -0.2143 0.5941 1.1707 0.084 Uiso 1 calc R
C12 C -0.1444(4) 0.5549(2) 1.05217(18) 0.0604(8) Uani 1 d .
H12 H -0.1454 0.4826 1.0606 0.073 Uiso 1 calc R
C13 C 0.3453(3) 0.4273(2) 0.99227(16) 0.0462(6) Uani 1 d .
C14 C 0.4063(3) 0.5056(2) 1.11821(16) 0.0477(6) Uani 1 d .
C15 C 0.5104(3) 0.5493(2) 0.78242(19) 0.0540(7) Uani 1 d .
C16 C 0.6758(3) 0.6863(2) 0.75250(18) 0.0528(6) Uani 1 d .

loop_
_atom_site_aniso_label
_atom_site_aniso_U_11
_atom_site_aniso_U_22
_atom_site_aniso_U_33
_atom_site_aniso_U_23
_atom_site_aniso_U_13
_atom_site_aniso_U_12
Zn 0.03773(13) 0.03431(12) 0.03991(13) -0.00149(11) 0.00526(11) -0.00150(11)
N1 0.0371(10) 0.0348(10) 0.0376(9) 0.0004(7) 0.0017(8) -0.0004(8)
N2 0.0659(16) 0.0763(16) 0.0437(11) -0.0069(11) -0.0052(11) -0.0019(13)
N3 0.0433(13) 0.099(2) 0.0504(13) -0.0221(12) 0.0036(11) -0.0021(12)
N4 0.0611(14) 0.0737(15) 0.0443(12) -0.0124(11) 0.0020(11) -0.0050(12)
N5 0.0447(13) 0.0462(12) 0.0706(15) 0.0050(11) 0.0038(11) -0.0078(10)
N6 0.0514(14) 0.0544(15) 0.193(4) 0.051(2) -0.0210(18) -0.0125(13)
N7 0.0507(13) 0.0448(11) 0.0684(13) 0.0110(10) 0.0075(11) -0.0096(11)
O1 0.0562(12) 0.0419(10) 0.0717(12) -0.0136(8) 0.0231(10) -0.0096(8)
C1 0.0469(13) 0.0354(11) 0.0489(14) -0.0059(10) 0.0019(11) -0.0003(10)
C2 0.0510(15) 0.0400(12) 0.0625(15) -0.0025(11) -0.0080(12) -0.0097(11)
C3 0.0368(14) 0.0570(16) 0.0791(18) 0.0018(14) 0.0052(13) -0.0086(11)
C4 0.0438(14) 0.0492(14) 0.0602(15) -0.0048(12) 0.0100(11) -0.0014(11)
C5 0.0375(12) 0.0398(12) 0.0395(11) -0.0013(9) -0.0006(9) 0.0018(11)
C6 0.0414(13) 0.0378(12) 0.0475(13) -0.0026(10) 0.0024(11) 0.0044(10)
C7 0.0443(13) 0.0427(12) 0.0501(12) -0.0056(11) 0.0050(10) 0.0027(12)
C8 0.097(2) 0.0370(14) 0.0620(17) -0.0065(12) 0.0202(17) -0.0009(15)
C9 0.135(4) 0.0433(15) 0.078(2) -0.0089(15) 0.026(2) 0.009(2)
C10 0.099(2) 0.0622(18) 0.0649(17) -0.0245(15) 0.015(2) 0.011(2)
C11 0.093(2) 0.0657(18) 0.0512(14) -0.0064(12) 0.0112(17) 0.0042(18)
C12 0.079(2) 0.0484(15) 0.0543(15) -0.0015(12) 0.0059(15) 0.0077(14)
C13 0.0484(14) 0.0511(15) 0.0392(12) 0.0016(10) 0.0058(11) -0.0010(11)
C14 0.0416(14) 0.0584(16) 0.0429(13) 0.0017(11) -0.0006(11) -0.0072(12)
C15 0.0508(16) 0.0387(12) 0.072(2) 0.0152(12) -0.0033(13) -0.0019(12)
C16 0.0373(14) 0.0490(15) 0.0721(17) 0.0087(12) -0.0034(13) -0.0042(11)

loop_
_atom_type_symbol
_atom_type_description
_atom_type_scat_dispersion_real
_atom_type_scat_dispersion_imag
_atom_type_scat_source
C C 0.0033 0.0016 'International Tables Vol C Tables 4.2.6.8 and 6.1.1.4'
H H 0.0000 0.0000 'International Tables Vol C Tables 4.2.6.8 and 6.1.1.4'
N N 0.0061 0.0033 'International Tables Vol C Tables 4.2.6.8 and 6.1.1.4'
O O 0.0106 0.0060 'International Tables Vol C Tables 4.2.6.8 and 6.1.1.4'
Zn Zn 0.2839 1.4301 'International Tables Vol C Tables 4.2.6.8 and 6.1.1.4'

loop_
_geom_angle_atom_site_label_1
_geom_angle_atom_site_label_2
_geom_angle_atom_site_label_3
_geom_angle
_geom_angle_site_symmetry_1
_geom_angle_site_symmetry_3
N7 Zn N5 101.21(10) 3_646 .
N7 Zn N4 96.23(10) 3_646 2_564
N5 Zn N4 91.77(10) . 2_564
N7 Zn N1 96.09(9) 3_646 .
N5 Zn N1 161.96(8) . .
N4 Zn N1 91.42(9) 2_564 .
N7 Zn N2 93.83(10) 3_646 .
N5 Zn N2 86.26(10) . .
N4 Zn N2 169.94(10) 2_564 .
N1 Zn N2 87.51(9) . .
N7 Zn O1 168.33(8) 3_646 .
N5 Zn O1 89.31(8) . .
N4 Zn O1 88.42(9) 2_564 .
N1 Zn O1 73.04(7) . .
N2 Zn O1 81.70(8) . .
C5 N1 C1 118.1(2) . .
C5 N1 Zn 117.61(15) . .
C1 N1 Zn 124.23(16) . .
C13 N2 Zn 147.7(2) . .
C13 N3 C14 122.7(3) . .
C14 N4 Zn 162.8(2) . 2_565
C15 N5 Zn 175.3(2) . .
C16 N6 C15 123.3(3) . .
C16 N7 Zn 175.2(2) . 3_656
C6 O1 Zn 110.24(15) . .
N1 C1 C2 122.4(2) . .
N1 C1 H1 118.8 . .
C2 C1 H1 118.8 . .
C3 C2 C1 119.0(2) . .
C3 C2 H2 120.5 . .
C1 C2 H2 120.5 . .
C2 C3 C4 119.4(2) . .
C2 C3 H3 120.3 . .
C4 C3 H3 120.3 . .
C5 C4 C3 118.5(3) . .
C5 C4 H4 120.8 . .
C3 C4 H4 120.8 . .
N1 C5 C4 122.6(2) . .
N1 C5 C6 114.2(2) . .
C4 C5 C6 122.9(2) . .
O1 C6 C7 120.8(2) . .
O1 C6 C5 118.2(2) . .
C7 C6 C5 121.0(2) . .
C8 C7 C12 119.1(2) . .
C8 C7 C6 119.0(2) . .
C12 C7 C6 121.8(2) . .
C9 C8 C7 120.4(3) . .
C9 C8 H8 119.8 . .
C7 C8 H8 119.8 . .
C8 C9 C10 120.1(3) . .
C8 C9 H9 120.0 . .
C10 C9 H9 120.0 . .
C11 C10 C9 120.3(3) . .
C11 C10 H10 119.8 . .
C9 C10 H10 119.8 . .
C10 C11 C12 119.9(3) . .
C10 C11 H11 120.0 . .
C12 C11 H11 120.0 . .
C11 C12 C7 120.1(3) . .
C11 C12 H12 120.0 . .
C7 C12 H12 120.0 . .
N2 C13 N3 171.9(3) . .
N4 C14 N3 174.0(3) . .
N5 C15 N6 173.1(3) . .
N7 C16 N6 172.7(3) . .

loop_
_geom_bond_atom_site_label_1
_geom_bond_atom_site_label_2
_geom_bond_distance
_geom_bond_site_symmetry_2
Zn N7 2.045(2) 3_646
Zn N5 2.055(2) .
Zn N4 2.096(2) 2_564
Zn N1 2.1255(19) .
Zn N2 2.214(2) .
Zn O1 2.3317(18) .
N1 C5 1.337(3) .
N1 C1 1.337(3) .
N2 C13 1.139(3) .
N3 C13 1.293(3) .
N3 C14 1.297(3) .
N4 C14 1.138(3) .
N4 Zn 2.096(2) 2_565
N5 C15 1.131(3) .
N6 C16 1.297(3) .
N6 C15 1.299(4) .
N7 C16 1.128(3) .
N7 Zn 2.045(2) 3_656
O1 C6 1.223(3) .
C1 C2 1.386(4) .
C1 H1 0.9300 .
C2 C3 1.359(4) .
C2 H2 0.9300 .
C3 C4 1.387(4) .
C3 H3 0.9300 .
C4 C5 1.379(3) .
C4 H4 0.9300 .
C5 C6 1.504(3) .
C6 C7 1.485(3) .
C7 C8 1.377(3) .
C7 C12 1.386(4) .
C8 C9 1.369(4) .
C8 H8 0.9300 .
C9 C10 1.375(5) .
C9 H9 0.9300 .
C10 C11 1.361(5) .
C10 H10 0.9300 .
C11 C12 1.381(4) .
C11 H11 0.9300 .
C12 H12 0.9300 .
